data_7241345
loop_
_publ_author_name
'Yang, Hongzhi'
'Zeng, Tianying'
'Xi, Shuang'
'Hu, Shengkun'
'Wu, Yunfei'
'Tang, Yefeng'

_publ_section_title
;
 Photoinduced, strain-promoted cycloadditions of trans-cycloheptenones and
 azides
;
_journal_issue 20
_journal_name_full 'Green Chemistry'
_journal_page_first 7023
_journal_page_last 7030
_journal_paper_doi 10.1039/D0GC02347G
_journal_volume 22
_journal_year 2020
_chemical_formula_moiety 'C20 H44 Li2 N2 O4'
_chemical_formula_sum 'C20 H44 Li2 N2 O4'
_chemical_formula_weight 390.45
_chemical_name_systematic lithiumdimethylamide
_chemical_properties_physical Air-sensitive,Moisture-sensitive,Oxygen-sensitive,Pyrophoric
_space_group_crystal_system triclinic
_space_group_IT_number 2
_space_group_name_Hall '-P 1'
_space_group_name_H-M_alt 'P -1'
_atom_sites_solution_hydrogens geom
_atom_sites_solution_primary dual
_audit_creation_date 2020-06-30
_audit_creation_method
;
Olex2 1.3-alpha
(compiled 2020.06.28 svn.raecde09e for OlexSys, GUI svn.r6132)
;
_audit_update_record
;
2020-07-01 deposited with the CCDC.	2020-10-01 downloaded from the CCDC.
;
_cell_angle_alpha 88.833(11)
_cell_angle_beta 68.333(11)
_cell_angle_gamma 89.254(10)
_cell_formula_units_Z 1
_cell_length_a 8.1303(9)
_cell_length_b 8.5936(11)
_cell_length_c 9.2306(12)
_cell_measurement_reflns_used 1893
_cell_measurement_temperature 173.15
_cell_measurement_theta_max 28.6340
_cell_measurement_theta_min 3.5210
_cell_volume 599.23(14)
_computing_molecular_graphics 'Olex2 1.3-alpha (Dolomanov et al., 2009)'
_computing_publication_material 'Olex2 1.3-alpha (Dolomanov et al., 2009)'
_computing_structure_refinement 'XL  (Sheldrick, 2008)'
_computing_structure_solution 'SHELXT  (Sheldrick, 2015)'
_diffrn_ambient_temperature 173.15
_diffrn_detector Sapphire
_diffrn_detector_area_resol_mean 16.0560
_diffrn_detector_type 'CCD area detector'
_diffrn_measured_fraction_theta_full 0.999
_diffrn_measured_fraction_theta_max 0.999
_diffrn_measurement_device 'four-circle diffractometer'
_diffrn_measurement_device_type 'Oxford Xcalibur'
_diffrn_measurement_method '\w and \f scans'
_diffrn_radiation_monochromator grahpite
_diffrn_radiation_probe x-ray
_diffrn_radiation_type MoK\a
_diffrn_radiation_wavelength 0.71073
_diffrn_reflns_av_R_equivalents 0.0525
_diffrn_reflns_av_unetI/netI 0.0420
_diffrn_reflns_Laue_measured_fraction_full 0.999
_diffrn_reflns_Laue_measured_fraction_max 0.999
_diffrn_reflns_limit_h_max 9
_diffrn_reflns_limit_h_min -10
_diffrn_reflns_limit_k_max 10
_diffrn_reflns_limit_k_min -10
_diffrn_reflns_limit_l_max 11
_diffrn_reflns_limit_l_min -11
_diffrn_reflns_number 4307
_diffrn_reflns_point_group_measured_fraction_full 0.999
_diffrn_reflns_point_group_measured_fraction_max 0.999
_diffrn_reflns_theta_full 25.998
_diffrn_reflns_theta_max 25.998
_diffrn_reflns_theta_min 2.371
_diffrn_source 'microfocus sealed X-ray tube'
_exptl_absorpt_coefficient_mu 0.072
_exptl_absorpt_correction_T_max 1.00000
_exptl_absorpt_correction_T_min 0.77714
_exptl_absorpt_correction_type multi-scan
_exptl_absorpt_process_details
'Empirical absorption correction using spherical harmonics, implemented in SCALE3 ABSPACK scaling algorithm.'
_exptl_crystal_colour colourless
_exptl_crystal_colour_primary colourless
_exptl_crystal_density_diffrn 1.082
_exptl_crystal_description plate
_exptl_crystal_F_000 216
_exptl_crystal_recrystallization_method 'Re-crystallisation from solvent: thf, n-pentane'
_exptl_crystal_size_max 0.2
_exptl_crystal_size_mid 0.1
_exptl_crystal_size_min 0.1
_refine_diff_density_max 0.318
_refine_diff_density_min -0.308
_refine_diff_density_rms 0.084
_refine_ls_extinction_method none
_refine_ls_goodness_of_fit_ref 0.920
_refine_ls_hydrogen_treatment constr
_refine_ls_matrix_type full
_refine_ls_number_parameters 142
_refine_ls_number_reflns 4307
_refine_ls_number_restraints 0
_refine_ls_restrained_S_all 0.920
_refine_ls_R_factor_all 0.0926
_refine_ls_R_factor_gt 0.0589
_refine_ls_shift/su_max 0.004
_refine_ls_shift/su_mean 0.000
_refine_ls_structure_factor_coef Fsqd
_refine_ls_weighting_details 'w=1/[\s^2^(Fo^2^)+(0.1195P)^2^] where P=(Fo^2^+2Fc^2^)/3'
_refine_ls_weighting_scheme calc
_refine_ls_wR_factor_gt 0.1658
_refine_ls_wR_factor_ref 0.1789
_reflns_Friedel_coverage 0.000
_reflns_number_gt 2521
_reflns_number_total 4307
_reflns_threshold_expression 'I > 2\s(I)'
_cod_data_source_file d0gc02347g2.cif
_cod_data_source_block 3203hklf4
_cod_depositor_comments 'Adding full bibliography for 7241345--7241346.cif.'
_cod_database_code 7241345
_shelx_shelxl_version_number 2018/3
_shelx_space_group_comment
;
The symmetry employed for this shelxl refinement is uniquely defined
by the following loop, which should always be used as a source of
symmetry information in preference to the above space-group names.
They are only intended as comments.
;
_shelx_estimated_absorpt_t_max 0.993
_shelx_estimated_absorpt_t_min 0.986
_olex2_refinement_description
;
1. Twinned data refinement
 Scales: 0.8959(10)
 0.1041(10)
2. Fixed Uiso
 At 1.2 times of:
  All C(H,H) groups, All C(H,H,H,H) groups
 At 1.5 times of:
  All C(H,H,H) groups
3. Others
 Sof(H6BC)=Sof(H6BD)=Sof(C7B)=Sof(H7BA)=Sof(H7BB)=Sof(H8BC)=Sof(H8BD)=1-FVAR(1)
 Sof(H6AA)=Sof(H6AB)=Sof(C7A)=Sof(H7AA)=Sof(H7AB)=Sof(H8AA)=Sof(H8AB)=FVAR(1)
4.a Secondary CH2 refined with riding coordinates:
 C1(H1A,H1B), C2(H2A,H2B), C3(H3A,H3B), C4(H4A,H4B), C5(H5A,H5B), C6(H6AA,
 H6AB), C6(H6BC,H6BD), C7A(H7AA,H7AB), C7B(H7BA,H7BB), C8(H8AA,H8AB), C8(H8BC,
 H8BD)
4.b Idealised Me refined as rotating group:
 C9(H9A,H9B,H9C), C10(H10A,H10B,H10C)
;
_olex2_submission_special_instructions 'No special instructions were received'

loop_
_space_group_symop_operation_xyz
'x, y, z'
'-x, -y, -z'

loop_
_atom_site_label
_atom_site_type_symbol
_atom_site_fract_x
_atom_site_fract_y
_atom_site_fract_z
_atom_site_U_iso_or_equiv
_atom_site_adp_type
_atom_site_occupancy
_atom_site_site_symmetry_order
_atom_site_calc_flag
_atom_site_refinement_flags_posn
_atom_site_refinement_flags_adp
_atom_site_refinement_flags_occupancy
_atom_site_disorder_assembly
_atom_site_disorder_group
O1 O 0.1451(2) -0.14157(18) 0.1069(2) 0.0461(5) Uani 1 1 d . . . . .
O2 O 0.4014(2) -0.19789(16) 0.28386(17) 0.0429(5) Uani 1 1 d . . . . .
N1 N 0.4269(2) 0.14542(18) 0.10929(19) 0.0279(4) Uani 1 1 d . . . . .
C1 C -0.0166(3) -0.0769(3) 0.2075(3) 0.0523(7) Uani 1 1 d . . . . .
H1A H -0.068621 -0.008562 0.147825 0.063 Uiso 1 1 calc R U . . .
H1B H 0.003163 -0.014332 0.288414 0.063 Uiso 1 1 calc R U . . .
C2 C -0.1366(4) -0.2079(3) 0.2805(3) 0.0604(8) Uani 1 1 d . . . . .
H2A H -0.254892 -0.188420 0.275929 0.072 Uiso 1 1 calc R U . . .
H2B H -0.149979 -0.221961 0.390988 0.072 Uiso 1 1 calc R U . . .
C3 C -0.0523(3) -0.3492(3) 0.1888(3) 0.0496(7) Uani 1 1 d . . . . .
H3A H -0.135133 -0.401091 0.149381 0.060 Uiso 1 1 calc R U . . .
H3B H -0.015071 -0.424486 0.253470 0.060 Uiso 1 1 calc R U . . .
C4 C 0.1051(3) -0.2867(3) 0.0564(3) 0.0374(6) Uani 1 1 d . . . . .
H4A H 0.206905 -0.359308 0.032885 0.045 Uiso 1 1 calc R U . . .
H4B H 0.076899 -0.272043 -0.038586 0.045 Uiso 1 1 calc R U . . .
C5 C 0.3072(4) -0.1472(3) 0.4385(3) 0.0466(6) Uani 1 1 d . . . . .
H5A H 0.213096 -0.072141 0.440296 0.056 Uiso 1 1 calc R U . . .
H5B H 0.388372 -0.095965 0.480249 0.056 Uiso 1 1 calc R U . . .
C6 C 0.2281(4) -0.2896(3) 0.5338(3) 0.0665(9) Uani 1 1 d . . . . .
H6AA H 0.099386 -0.274936 0.590398 0.080 Uiso 0.565(16) 1 calc R U P A 1
H6AB H 0.284212 -0.311976 0.610693 0.080 Uiso 0.565(16) 1 calc R U P A 1
H6BC H 0.226555 -0.281099 0.641070 0.080 Uiso 0.435(16) 1 calc R U P A 2
H6BD H 0.105609 -0.305295 0.539062 0.080 Uiso 0.435(16) 1 calc R U P A 2
C7A C 0.2624(9) -0.4209(7) 0.4205(9) 0.0418(17) Uani 0.565(16) 1 d . . P A 1
H7AA H 0.293374 -0.518220 0.464043 0.050 Uiso 0.565(16) 1 calc R U P A 1
H7AB H 0.158052 -0.439709 0.392436 0.050 Uiso 0.565(16) 1 calc R U P A 1
C7B C 0.336(2) -0.4095(10) 0.4575(10) 0.061(4) Uani 0.435(16) 1 d . . P A 2
H7BA H 0.267148 -0.506763 0.472633 0.073 Uiso 0.435(16) 1 calc R U P A 2
H7BB H 0.431708 -0.426581 0.498183 0.073 Uiso 0.435(16) 1 calc R U P A 2
C8 C 0.4137(3) -0.3635(2) 0.2843(3) 0.0398(6) Uani 1 1 d . . . . .
H8AA H 0.526808 -0.397238 0.292728 0.048 Uiso 0.565(16) 1 calc R U P A 1
H8AB H 0.408500 -0.404777 0.186791 0.048 Uiso 0.565(16) 1 calc R U P A 1
H8BC H 0.538453 -0.398291 0.236031 0.048 Uiso 0.435(16) 1 calc R U P A 2
H8BD H 0.344624 -0.409117 0.227244 0.048 Uiso 0.435(16) 1 calc R U P A 2
C9 C 0.4873(3) 0.1933(3) 0.2279(2) 0.0368(5) Uani 1 1 d . . . . .
H9A H 0.533850 0.299358 0.204561 0.055 Uiso 1 1 calc R U . . .
H9B H 0.581131 0.122514 0.231790 0.055 Uiso 1 1 calc R U . . .
H9C H 0.388641 0.191065 0.328851 0.055 Uiso 1 1 calc R U . . .
C10 C 0.2922(3) 0.2521(3) 0.1057(3) 0.0433(6) Uani 1 1 d . . . . .
H10A H 0.194776 0.251236 0.207487 0.065 Uiso 1 1 calc R U . . .
H10B H 0.247750 0.221199 0.025269 0.065 Uiso 1 1 calc R U . . .
H10C H 0.341525 0.357168 0.081824 0.065 Uiso 1 1 calc R U . . .
Li1 Li 0.3898(4) -0.0821(4) 0.0954(4) 0.0286(7) Uani 1 1 d . . . . .

loop_
_atom_site_aniso_label
_atom_site_aniso_U_11
_atom_site_aniso_U_22
_atom_site_aniso_U_33
_atom_site_aniso_U_23
_atom_site_aniso_U_13
_atom_site_aniso_U_12
O1 0.0261(8) 0.0417(10) 0.0600(11) -0.0152(8) -0.0026(8) -0.0081(7)
O2 0.0683(12) 0.0269(8) 0.0259(8) 0.0022(6) -0.0086(8) 0.0004(7)
N1 0.0303(10) 0.0229(9) 0.0275(9) -0.0031(7) -0.0069(7) 0.0004(7)
C1 0.0345(13) 0.0409(14) 0.0651(17) -0.0057(12) 0.0011(12) 0.0022(11)
C2 0.0494(17) 0.0617(18) 0.0514(16) -0.0077(13) 0.0042(13) -0.0165(13)
C3 0.0480(15) 0.0413(14) 0.0543(16) 0.0081(11) -0.0129(13) -0.0124(11)
C4 0.0338(12) 0.0330(12) 0.0451(13) -0.0059(10) -0.0138(10) -0.0028(9)
C5 0.0692(18) 0.0383(13) 0.0271(12) -0.0048(9) -0.0114(11) -0.0042(12)
C6 0.087(2) 0.0556(17) 0.0370(15) 0.0022(12) 0.0007(14) -0.0239(16)
C7A 0.040(3) 0.036(3) 0.048(3) 0.006(2) -0.014(2) -0.010(2)
C7B 0.089(8) 0.038(4) 0.042(4) 0.014(3) -0.008(4) 0.004(5)
C8 0.0495(14) 0.0263(11) 0.0388(13) 0.0033(9) -0.0107(11) -0.0006(10)
C9 0.0459(14) 0.0322(12) 0.0275(11) -0.0024(9) -0.0077(10) -0.0053(10)
C10 0.0374(13) 0.0337(13) 0.0545(15) -0.0031(11) -0.0120(11) 0.0024(10)
Li1 0.0313(19) 0.0251(17) 0.0232(16) 0.0012(13) -0.0024(14) -0.0066(14)

loop_
_atom_type_symbol
_atom_type_description
_atom_type_scat_dispersion_real
_atom_type_scat_dispersion_imag
_atom_type_scat_source
C C 0.0033 0.0016 'International Tables Vol C Tables 4.2.6.8 and 6.1.1.4'
H H 0.0000 0.0000 'International Tables Vol C Tables 4.2.6.8 and 6.1.1.4'
Li Li -0.0003 0.0001 'International Tables Vol C Tables 4.2.6.8 and 6.1.1.4'
N N 0.0061 0.0033 'International Tables Vol C Tables 4.2.6.8 and 6.1.1.4'
O O 0.0106 0.0060 'International Tables Vol C Tables 4.2.6.8 and 6.1.1.4'

loop_
_geom_angle_atom_site_label_1
_geom_angle_atom_site_label_2
_geom_angle_atom_site_label_3
_geom_angle
_geom_angle_site_symmetry_1
_geom_angle_site_symmetry_3
_geom_angle_publ_flag
C1 O1 C4 107.18(17) . . ?
C1 O1 Li1 125.98(17) . . ?
C4 O1 Li1 123.74(16) . . ?
C5 O2 C8 109.17(16) . . ?
C5 O2 Li1 122.26(16) . . ?
C8 O2 Li1 120.12(16) . . ?
C9 N1 C10 107.91(18) . . ?
C9 N1 Li1 117.56(16) . 2_655 ?
C9 N1 Li1 117.14(16) . . ?
C10 N1 Li1 117.68(17) . 2_655 ?
C10 N1 Li1 118.94(17) . . ?
Li1 N1 Li1 74.99(15) . 2_655 ?
O1 C1 H1A 110.3 . . ?
O1 C1 H1B 110.3 . . ?
O1 C1 C2 107.3(2) . . ?
H1A C1 H1B 108.5 . . ?
C2 C1 H1A 110.3 . . ?
C2 C1 H1B 110.3 . . ?
C1 C2 H2A 110.5 . . ?
C1 C2 H2B 110.5 . . ?
C1 C2 C3 106.0(2) . . ?
H2A C2 H2B 108.7 . . ?
C3 C2 H2A 110.5 . . ?
C3 C2 H2B 110.5 . . ?
C2 C3 H3A 110.9 . . ?
C2 C3 H3B 110.9 . . ?
C2 C3 C4 104.30(19) . . ?
H3A C3 H3B 108.9 . . ?
C4 C3 H3A 110.9 . . ?
C4 C3 H3B 110.9 . . ?
O1 C4 C3 105.91(19) . . ?
O1 C4 H4A 110.6 . . ?
O1 C4 H4B 110.6 . . ?
C3 C4 H4A 110.6 . . ?
C3 C4 H4B 110.6 . . ?
H4A C4 H4B 108.7 . . ?
O2 C5 H5A 110.4 . . ?
O2 C5 H5B 110.4 . . ?
O2 C5 C6 106.57(19) . . ?
H5A C5 H5B 108.6 . . ?
C6 C5 H5A 110.4 . . ?
C6 C5 H5B 110.4 . . ?
C5 C6 H6AA 110.5 . . ?
C5 C6 H6AB 110.5 . . ?
C5 C6 H6BC 110.8 . . ?
C5 C6 H6BD 110.8 . . ?
C5 C6 C7A 106.3(3) . . ?
H6AA C6 H6AB 108.7 . . ?
H6BC C6 H6BD 108.9 . . ?
C7A C6 H6AA 110.5 . . ?
C7A C6 H6AB 110.5 . . ?
C7B C6 C5 104.8(4) . . ?
C7B C6 H6BC 110.8 . . ?
C7B C6 H6BD 110.8 . . ?
C6 C7A H7AA 111.2 . . ?
C6 C7A H7AB 111.2 . . ?
H7AA C7A H7AB 109.1 . . ?
C8 C7A C6 102.9(4) . . ?
C8 C7A H7AA 111.2 . . ?
C8 C7A H7AB 111.2 . . ?
C6 C7B H7BA 110.3 . . ?
C6 C7B H7BB 110.3 . . ?
C6 C7B C8 107.0(6) . . ?
H7BA C7B H7BB 108.6 . . ?
C8 C7B H7BA 110.3 . . ?
C8 C7B H7BB 110.3 . . ?
O2 C8 C7A 107.0(3) . . ?
O2 C8 C7B 104.0(4) . . ?
O2 C8 H8AA 110.3 . . ?
O2 C8 H8AB 110.3 . . ?
O2 C8 H8BC 110.9 . . ?
O2 C8 H8BD 110.9 . . ?
C7A C8 H8AA 110.3 . . ?
C7A C8 H8AB 110.3 . . ?
C7B C8 H8BC 110.9 . . ?
C7B C8 H8BD 110.9 . . ?
H8AA C8 H8AB 108.6 . . ?
H8BC C8 H8BD 109.0 . . ?
N1 C9 H9A 109.5 . . ?
N1 C9 H9B 109.5 . . ?
N1 C9 H9C 109.5 . . ?
H9A C9 H9B 109.5 . . ?
H9A C9 H9C 109.5 . . ?
H9B C9 H9C 109.5 . . ?
N1 C10 H10A 109.5 . . ?
N1 C10 H10B 109.5 . . ?
N1 C10 H10C 109.5 . . ?
H10A C10 H10B 109.5 . . ?
H10A C10 H10C 109.5 . . ?
H10B C10 H10C 109.5 . . ?
O1 Li1 Li1 129.5(2) . 2_655 ?
O2 Li1 O1 100.78(15) . . ?
O2 Li1 Li1 129.7(2) . 2_655 ?
N1 Li1 O1 115.14(18) . . ?
N1 Li1 O1 110.44(16) 2_655 . ?
N1 Li1 O2 115.04(17) 2_655 . ?
N1 Li1 O2 110.80(17) . . ?
N1 Li1 N1 105.01(15) . 2_655 ?
N1 Li1 Li1 52.71(13) . 2_655 ?
N1 Li1 Li1 52.30(13) 2_655 2_655 ?

loop_
_geom_bond_atom_site_label_1
_geom_bond_atom_site_label_2
_geom_bond_distance
_geom_bond_site_symmetry_2
_geom_bond_publ_flag
O1 C1 1.414(3) . ?
O1 C4 1.423(3) . ?
O1 Li1 2.025(4) . ?
O2 C5 1.422(3) . ?
O2 C8 1.425(2) . ?
O2 Li1 2.018(4) . ?
N1 C9 1.425(3) . ?
N1 C10 1.429(3) . ?
N1 Li1 1.996(4) . ?
N1 Li1 2.007(4) 2_655 ?
C1 H1A 0.9900 . ?
C1 H1B 0.9900 . ?
C1 C2 1.478(4) . ?
C2 H2A 0.9900 . ?
C2 H2B 0.9900 . ?
C2 C3 1.501(4) . ?
C3 H3A 0.9900 . ?
C3 H3B 0.9900 . ?
C3 C4 1.502(3) . ?
C4 H4A 0.9900 . ?
C4 H4B 0.9900 . ?
C5 H5A 0.9900 . ?
C5 H5B 0.9900 . ?
C5 C6 1.498(4) . ?
C6 H6AA 0.9900 . ?
C6 H6AB 0.9900 . ?
C6 H6BC 0.9900 . ?
C6 H6BD 0.9900 . ?
C6 C7A 1.506(7) . ?
C6 C7B 1.369(9) . ?
C7A H7AA 0.9900 . ?
C7A H7AB 0.9900 . ?
C7A C8 1.479(6) . ?
C7B H7BA 0.9900 . ?
C7B H7BB 0.9900 . ?
C7B C8 1.532(8) . ?
C8 H8AA 0.9900 . ?
C8 H8AB 0.9900 . ?
C8 H8BC 0.9900 . ?
C8 H8BD 0.9900 . ?
C9 H9A 0.9800 . ?
C9 H9B 0.9800 . ?
C9 H9C 0.9800 . ?
C10 H10A 0.9800 . ?
C10 H10B 0.9800 . ?
C10 H10C 0.9800 . ?
Li1 Li1 2.437(6) 2_655 ?

loop_
_geom_torsion_atom_site_label_1
_geom_torsion_atom_site_label_2
_geom_torsion_atom_site_label_3
_geom_torsion_atom_site_label_4
_geom_torsion
_geom_torsion_site_symmetry_1
_geom_torsion_site_symmetry_2
_geom_torsion_site_symmetry_3
_geom_torsion_site_symmetry_4
_geom_torsion_publ_flag
O1 C1 C2 C3 -13.3(3) . . . . ?
O2 C5 C6 C7A -7.3(5) . . . . ?
O2 C5 C6 C7B 25.7(9) . . . . ?
C1 O1 C4 C3 -31.5(3) . . . . ?
C1 C2 C3 C4 -5.5(3) . . . . ?
C2 C3 C4 O1 22.2(3) . . . . ?
C4 O1 C1 C2 28.1(3) . . . . ?
C5 O2 C8 C7A 25.6(5) . . . . ?
C5 O2 C8 C7B -6.1(8) . . . . ?
C5 C6 C7A C8 21.7(6) . . . . ?
C5 C6 C7B C8 -29.3(12) . . . . ?
C6 C7A C8 O2 -28.8(6) . . . . ?
C6 C7B C8 O2 22.9(13) . . . . ?
C8 O2 C5 C6 -11.0(3) . . . . ?
Li1 O1 C1 C2 -132.4(2) . . . . ?
Li1 O1 C4 C3 129.5(2) . . . . ?
Li1 O2 C5 C6 136.9(2) . . . . ?
Li1 O2 C8 C7A -123.2(4) . . . . ?
Li1 O2 C8 C7B -154.9(8) . . . . ?

loop_
_twin_individual_id
_twin_individual_mass_fraction_refined
1 0.8959(10)
2 0.1041(10)
